data_2228624
loop_
_publ_author_name
'Zhu, Li-Cai'

_publ_section_title
;
 Triethylammonium 3,4-dihydroxybenzoate monohydrate
;
_journal_coeditor_code ZL2325
_journal_issue 12
_journal_name_full 'Acta Crystallographica Section E'
_journal_page_first o3179
_journal_paper_doi 10.1107/S1600536810046441
_journal_volume 66
_journal_year 2010
_chemical_formula_iupac 'C6 H16 N +, C7 H5 O4 -, H2 O'
_chemical_formula_moiety 'C6 H16 N +, C7 H5 O4 -, H2 O'
_chemical_formula_sum 'C13 H23 N O5'
_chemical_formula_weight 273.32
_chemical_name_systematic
;
Triethylammonium 3,4-dihydroxybenzoate monohydrate
;
_space_group_IT_number 19
_symmetry_cell_setting orthorhombic
_symmetry_space_group_name_Hall 'P 2ac 2ab'
_symmetry_space_group_name_H-M 'P 21 21 21'
_atom_sites_solution_hydrogens geom
_atom_sites_solution_primary direct
_atom_sites_solution_secondary difmap
_audit_creation_method SHELXL-97
_cell_angle_alpha 90.00
_cell_angle_beta 90.00
_cell_angle_gamma 90.00
_cell_formula_units_Z 4
_cell_length_a 10.7163(16)
_cell_length_b 11.5973(17)
_cell_length_c 11.7690(17)
_cell_measurement_reflns_used 1465
_cell_measurement_temperature 296(2)
_cell_measurement_theta_max 21.34
_cell_measurement_theta_min 2.47
_cell_volume 1462.7(4)
_computing_cell_refinement 'SAINT (Bruker, 2004)'
_computing_data_collection 'APEX2 (Bruker, 2004)'
_computing_data_reduction 'SAINT (Bruker, 2004)'
_computing_molecular_graphics 'SHELXTL (Sheldrick, 2008)'
_computing_publication_material 'SHELXL97 (Sheldrick, 2008)'
_computing_structure_refinement 'SHELXL97 (Sheldrick, 2008)'
_computing_structure_solution 'SHELXS97 (Sheldrick, 2008)'
_diffrn_ambient_temperature 296(2)
_diffrn_measured_fraction_theta_full 1.000
_diffrn_measured_fraction_theta_max 1.000
_diffrn_measurement_device_type 'Bruker APEXII area-detector'
_diffrn_measurement_method '\f and \w'
_diffrn_radiation_monochromator graphite
_diffrn_radiation_source 'fine-focus sealed tube'
_diffrn_radiation_type MoK\a
_diffrn_radiation_wavelength 0.71073
_diffrn_reflns_av_R_equivalents 0.0429
_diffrn_reflns_av_sigmaI/netI 0.0334
_diffrn_reflns_limit_h_max 6
_diffrn_reflns_limit_h_min -12
_diffrn_reflns_limit_k_max 13
_diffrn_reflns_limit_k_min -13
_diffrn_reflns_limit_l_max 14
_diffrn_reflns_limit_l_min -14
_diffrn_reflns_number 7531
_diffrn_reflns_theta_full 25.20
_diffrn_reflns_theta_max 25.20
_diffrn_reflns_theta_min 2.47
_exptl_absorpt_coefficient_mu 0.095
_exptl_absorpt_correction_type none
_exptl_crystal_colour Colourless
_exptl_crystal_density_diffrn 1.241
_exptl_crystal_density_method 'not measured'
_exptl_crystal_description block
_exptl_crystal_F_000 592
_exptl_crystal_size_max 0.30
_exptl_crystal_size_mid 0.28
_exptl_crystal_size_min 0.28
_refine_diff_density_max 0.204
_refine_diff_density_min -0.139
_refine_ls_extinction_method none
_refine_ls_goodness_of_fit_ref 1.038
_refine_ls_hydrogen_treatment mixed
_refine_ls_matrix_type full
_refine_ls_number_parameters 186
_refine_ls_number_reflns 1519
_refine_ls_number_restraints 3
_refine_ls_restrained_S_all 1.038
_refine_ls_R_factor_all 0.0533
_refine_ls_R_factor_gt 0.0376
_refine_ls_shift/su_max 0.000
_refine_ls_shift/su_mean 0.000
_refine_ls_structure_factor_coef Fsqd
_refine_ls_weighting_details 'calc w=1/[\s^2^(Fo^2^)+(0.0404P)^2^+0.2897P] where P=(Fo^2^+2Fc^2^)/3'
_refine_ls_weighting_scheme calc
_refine_ls_wR_factor_gt 0.0844
_refine_ls_wR_factor_ref 0.0926
_reflns_number_gt 1211
_reflns_number_total 1519
_reflns_threshold_expression I>2sigma(I)
_cod_data_source_file zl2325.cif
_cod_data_source_block I
_cod_database_code 2228624
_cod_database_fobs_code 2228624

loop_
_symmetry_equiv_pos_as_xyz
'x, y, z'
'-x+1/2, -y, z+1/2'
'-x, y+1/2, -z+1/2'
'x+1/2, -y+1/2, -z'

loop_
_atom_site_type_symbol
_atom_site_label
_atom_site_fract_x
_atom_site_fract_y
_atom_site_fract_z
_atom_site_U_iso_or_equiv
_atom_site_adp_type
_atom_site_calc_flag
_atom_site_refinement_flags
_atom_site_occupancy
_atom_site_disorder_assembly
_atom_site_disorder_group
C C1 0.9308(3) 0.5565(2) 0.8260(2) 0.0342(6) Uani d . 1 . .
H H1 0.9565 0.5065 0.7688 0.041 Uiso calc R 1 . .
C C6 0.9902(3) 0.6627(2) 0.8383(2) 0.0325(6) Uani d . 1 . .
C C3 0.7962(3) 0.5995(2) 0.9826(2) 0.0368(7) Uani d . 1 . .
C C2 0.8350(3) 0.5241(2) 0.8967(2) 0.0344(6) Uani d . 1 . .
C C5 0.9503(3) 0.7362(2) 0.9238(2) 0.0414(7) Uani d . 1 . .
H H5 0.9891 0.8073 0.9334 0.050 Uiso calc R 1 . .
C C4 0.8538(3) 0.7050(2) 0.9948(2) 0.0422(7) Uani d . 1 . .
H H4 0.8273 0.7555 1.0513 0.051 Uiso calc R 1 . .
C C7 1.0953(3) 0.6967(2) 0.7614(2) 0.0359(7) Uani d . 1 . .
O O1 1.1524(2) 0.79093(17) 0.78093(16) 0.0458(5) Uani d . 1 . .
O O2 1.12389(19) 0.6316(2) 0.68029(18) 0.0531(6) Uani d . 1 . .
O O4 0.7734(2) 0.42081(17) 0.89033(19) 0.0537(6) Uani d . 1 . .
H H4A 0.8011 0.3831 0.8370 0.081 Uiso calc R 1 . .
O O3 0.7002(2) 0.56347(19) 1.05036(17) 0.0491(6) Uani d . 1 . .
H H3 0.6853 0.6129 1.0983 0.074 Uiso calc R 1 . .
N N1 0.3697(2) 0.6142(2) 0.6203(2) 0.0417(6) Uani d D 1 . .
C C10 0.4121(3) 0.6946(3) 0.5286(3) 0.0608(9) Uani d . 1 . .
H H10A 0.4949 0.6720 0.5039 0.073 Uiso calc R 1 . .
H H10B 0.4178 0.7720 0.5595 0.073 Uiso calc R 1 . .
C C12 0.3732(4) 0.4905(3) 0.5826(3) 0.0574(9) Uani d . 1 . .
H H12A 0.3205 0.4817 0.5162 0.069 Uiso calc R 1 . .
H H12B 0.4578 0.4710 0.5608 0.069 Uiso calc R 1 . .
C C11 0.3266(4) 0.6960(4) 0.4277(3) 0.0885(14) Uani d . 1 . .
H H11A 0.3283 0.6220 0.3912 0.133 Uiso calc R 1 . .
H H11B 0.3536 0.7541 0.3751 0.133 Uiso calc R 1 . .
H H11C 0.2431 0.7128 0.4523 0.133 Uiso calc R 1 . .
C C13 0.3304(5) 0.4082(3) 0.6726(4) 0.0840(13) Uani d . 1 . .
H H13A 0.3883 0.4094 0.7348 0.126 Uiso calc R 1 . .
H H13B 0.3264 0.3318 0.6415 0.126 Uiso calc R 1 . .
H H13C 0.2493 0.4307 0.6990 0.126 Uiso calc R 1 . .
C C8 0.4404(3) 0.6357(3) 0.7284(3) 0.0577(9) Uani d . 1 . .
H H8A 0.4001 0.5934 0.7894 0.069 Uiso calc R 1 . .
H H8B 0.4349 0.7171 0.7466 0.069 Uiso calc R 1 . .
C C9 0.5759(3) 0.6018(4) 0.7247(4) 0.0822(13) Uani d . 1 . .
H H9A 0.5825 0.5197 0.7161 0.123 Uiso calc R 1 . .
H H9B 0.6159 0.6249 0.7941 0.123 Uiso calc R 1 . .
H H9C 0.6157 0.6392 0.6616 0.123 Uiso calc R 1 . .
H H14 0.288(2) 0.633(4) 0.637(4) 0.123 Uiso d D 1 . .
O O1W 0.0402(3) 0.5325(3) 0.4727(2) 0.0719(8) Uani d D 1 . .
H H1W -0.035(2) 0.514(4) 0.482(4) 0.108 Uiso d D 1 . .
H H2W 0.066(4) 0.568(3) 0.533(3) 0.108 Uiso d D 1 . .

loop_
_atom_site_aniso_label
_atom_site_aniso_U_11
_atom_site_aniso_U_22
_atom_site_aniso_U_33
_atom_site_aniso_U_12
_atom_site_aniso_U_13
_atom_site_aniso_U_23
C1 0.0341(15) 0.0357(15) 0.0328(14) 0.0014(13) 0.0032(13) -0.0061(12)
C6 0.0319(15) 0.0328(15) 0.0329(14) 0.0021(12) -0.0029(12) 0.0010(12)
C3 0.0340(16) 0.0435(17) 0.0327(15) 0.0026(14) 0.0009(13) -0.0001(13)
C2 0.0343(16) 0.0341(14) 0.0347(14) -0.0005(12) -0.0006(13) -0.0044(13)
C5 0.0458(19) 0.0339(15) 0.0446(16) -0.0034(14) -0.0005(15) -0.0077(14)
C4 0.0415(17) 0.0403(18) 0.0448(17) 0.0033(15) 0.0063(15) -0.0131(14)
C7 0.0336(16) 0.0405(17) 0.0335(15) -0.0009(14) -0.0043(12) -0.0001(13)
O1 0.0550(13) 0.0438(12) 0.0387(11) -0.0165(11) 0.0005(10) 0.0018(9)
O2 0.0471(14) 0.0624(14) 0.0497(12) -0.0131(11) 0.0134(11) -0.0191(11)
O4 0.0581(15) 0.0441(13) 0.0590(15) -0.0146(11) 0.0204(12) -0.0139(11)
O3 0.0463(14) 0.0550(13) 0.0459(12) -0.0037(11) 0.0149(10) -0.0132(10)
N1 0.0393(15) 0.0445(14) 0.0413(14) -0.0017(12) 0.0058(12) -0.0020(11)
C10 0.055(2) 0.061(2) 0.067(2) -0.0040(19) 0.0120(18) 0.0178(18)
C12 0.065(2) 0.0475(19) 0.060(2) 0.0024(17) 0.0031(19) -0.0145(17)
C11 0.081(3) 0.117(4) 0.068(3) 0.002(3) -0.003(2) 0.039(3)
C13 0.098(3) 0.055(2) 0.099(3) -0.013(2) -0.013(3) 0.013(2)
C8 0.060(2) 0.060(2) 0.0527(19) -0.0054(19) -0.0044(18) -0.0096(17)
C9 0.055(2) 0.099(3) 0.094(3) -0.003(2) -0.018(2) 0.003(3)
O1W 0.0682(19) 0.0815(19) 0.0658(16) -0.0147(16) 0.0034(15) -0.0133(14)

loop_
_atom_type_symbol
_atom_type_description
_atom_type_scat_dispersion_real
_atom_type_scat_dispersion_imag
_atom_type_scat_source
C C 0.0033 0.0016 'International Tables Vol C Tables 4.2.6.8 and 6.1.1.4'
H H 0.0000 0.0000 'International Tables Vol C Tables 4.2.6.8 and 6.1.1.4'
N N 0.0061 0.0033 'International Tables Vol C Tables 4.2.6.8 and 6.1.1.4'
O O 0.0106 0.0060 'International Tables Vol C Tables 4.2.6.8 and 6.1.1.4'

loop_
_geom_angle_atom_site_label_1
_geom_angle_atom_site_label_2
_geom_angle_atom_site_label_3
_geom_angle_site_symmetry_1
_geom_angle_site_symmetry_3
_geom_angle
_geom_angle_publ_flag
C2 C1 C6 . . 121.3(3) ?
C2 C1 H1 . . 119.3 ?
C6 C1 H1 . . 119.3 ?
C5 C6 C1 . . 118.6(3) ?
C5 C6 C7 . . 120.6(2) ?
C1 C6 C7 . . 120.9(2) ?
O3 C3 C4 . . 123.2(3) ?
O3 C3 C2 . . 117.0(3) ?
C4 C3 C2 . . 119.8(3) ?
O4 C2 C1 . . 124.5(2) ?
O4 C2 C3 . . 116.3(2) ?
C1 C2 C3 . . 119.3(3) ?
C4 C5 C6 . . 120.7(3) ?
C4 C5 H5 . . 119.7 ?
C6 C5 H5 . . 119.7 ?
C3 C4 C5 . . 120.4(3) ?
C3 C4 H4 . . 119.8 ?
C5 C4 H4 . . 119.8 ?
O2 C7 O1 . . 122.5(3) ?
O2 C7 C6 . . 119.0(2) ?
O1 C7 C6 . . 118.6(2) ?
C2 O4 H4A . . 109.5 ?
C3 O3 H3 . . 109.5 ?
C10 N1 C12 . . 112.0(2) ?
C10 N1 C8 . . 110.7(3) ?
C12 N1 C8 . . 113.3(3) ?
C10 N1 H14 . . 107(3) ?
C12 N1 H14 . . 108(3) ?
C8 N1 H14 . . 105(3) ?
N1 C10 C11 . . 113.0(3) ?
N1 C10 H10A . . 109.0 ?
C11 C10 H10A . . 109.0 ?
N1 C10 H10B . . 109.0 ?
C11 C10 H10B . . 109.0 ?
H10A C10 H10B . . 107.8 ?
C13 C12 N1 . . 113.1(3) ?
C13 C12 H12A . . 108.9 ?
N1 C12 H12A . . 108.9 ?
C13 C12 H12B . . 108.9 ?
N1 C12 H12B . . 108.9 ?
H12A C12 H12B . . 107.8 ?
C10 C11 H11A . . 109.5 ?
C10 C11 H11B . . 109.5 ?
H11A C11 H11B . . 109.5 ?
C10 C11 H11C . . 109.5 ?
H11A C11 H11C . . 109.5 ?
H11B C11 H11C . . 109.5 ?
C12 C13 H13A . . 109.5 ?
C12 C13 H13B . . 109.5 ?
H13A C13 H13B . . 109.5 ?
C12 C13 H13C . . 109.5 ?
H13A C13 H13C . . 109.5 ?
H13B C13 H13C . . 109.5 ?
N1 C8 C9 . . 114.8(3) ?
N1 C8 H8A . . 108.6 ?
C9 C8 H8A . . 108.6 ?
N1 C8 H8B . . 108.6 ?
C9 C8 H8B . . 108.6 ?
H8A C8 H8B . . 107.6 ?
C8 C9 H9A . . 109.5 ?
C8 C9 H9B . . 109.5 ?
H9A C9 H9B . . 109.5 ?
C8 C9 H9C . . 109.5 ?
H9A C9 H9C . . 109.5 ?
H9B C9 H9C . . 109.5 ?
H1W O1W H2W . . 108(4) ?

loop_
_geom_bond_atom_site_label_1
_geom_bond_atom_site_label_2
_geom_bond_site_symmetry_2
_geom_bond_distance
_geom_bond_publ_flag
C1 C2 . 1.374(4) ?
C1 C6 . 1.395(4) ?
C1 H1 . 0.9300 ?
C6 C5 . 1.387(4) ?
C6 C7 . 1.498(4) ?
C3 O3 . 1.368(3) ?
C3 C4 . 1.378(4) ?
C3 C2 . 1.400(4) ?
C2 O4 . 1.370(3) ?
C5 C4 . 1.379(4) ?
C5 H5 . 0.9300 ?
C4 H4 . 0.9300 ?
C7 O2 . 1.255(3) ?
C7 O1 . 1.273(3) ?
O4 H4A . 0.8200 ?
O3 H3 . 0.8200 ?
N1 C10 . 1.497(4) ?
N1 C12 . 1.501(4) ?
N1 C8 . 1.502(4) ?
N1 H14 . 0.92(2) ?
C10 C11 . 1.500(5) ?
C10 H10A . 0.9700 ?
C10 H10B . 0.9700 ?
C12 C13 . 1.497(5) ?
C12 H12A . 0.9700 ?
C12 H12B . 0.9700 ?
C11 H11A . 0.9600 ?
C11 H11B . 0.9600 ?
C11 H11C . 0.9600 ?
C13 H13A . 0.9600 ?
C13 H13B . 0.9600 ?
C13 H13C . 0.9600 ?
C8 C9 . 1.505(5) ?
C8 H8A . 0.9700 ?
C8 H8B . 0.9700 ?
C9 H9A . 0.9600 ?
C9 H9B . 0.9600 ?
C9 H9C . 0.9600 ?
O1W H1W . 0.841(19) ?
O1W H2W . 0.87(4) ?

loop_
_geom_hbond_atom_site_label_D
_geom_hbond_atom_site_label_H
_geom_hbond_atom_site_label_A
_geom_hbond_site_symmetry_A
_geom_hbond_distance_DH
_geom_hbond_distance_HA
_geom_hbond_distance_DA
_geom_hbond_angle_DHA
O1W H2W O2 1_455 0.87(4) 1.98(2) 2.845(3) 173(4)
O1W H1W O3 2_564 0.841(19) 2.14(2) 2.951(3) 162(4)
N1 H14 O2 1_455 0.92(2) 1.83(2) 2.734(3) 166(5)
O3 H3 O1 4_467 0.82 1.84 2.656(3) 172.8
O4 H4A O1 3_746 0.82 1.82 2.639(3) 174.1

loop_
_cod_related_entry_id
_cod_related_entry_database
_cod_related_entry_code
1 ChemSpider 30656406
